data_1557095
loop_
_publ_author_name
'Ryan, Austin J.'
'Ziller, Joseph W.'
'Evans, William J.'

_publ_section_title
;
 The importance of the counter-cation in reductive rare-earth metal
 chemistry: 18-crown-6 instead of 2,2,2-cryptand allows isolation of
 [YII(NR2)3]1&#x2212; and ynediolate and enediolate complexes from CO
 reactions
;
_journal_issue 7
_journal_name_full 'Chemical Science'
_journal_page_first 2006
_journal_page_last 2014
_journal_paper_doi 10.1039/C9SC05794C
_journal_volume 11
_journal_year 2020
_chemical_formula_sum 'C42 H102 Er K N3 O12 Si6'
_chemical_formula_weight 1216.16
_space_group_crystal_system monoclinic
_space_group_IT_number 14
_space_group_name_Hall '-P 2yn'
_space_group_name_H-M_alt 'P 1 21/n 1'
_atom_sites_solution_hydrogens geom
_atom_sites_solution_primary dual
_atom_sites_solution_secondary difmap
_audit_creation_method SHELXL-2014/7
_audit_update_record
;
2019-08-29 deposited with the CCDC.	2020-01-20 downloaded from the CCDC.
;
_cell_angle_alpha 90
_cell_angle_beta 103.991(3)
_cell_angle_gamma 90
_cell_formula_units_Z 4
_cell_length_a 11.064(3)
_cell_length_b 27.080(6)
_cell_length_c 21.797(5)
_cell_measurement_reflns_used 9846
_cell_measurement_temperature 133(2)
_cell_measurement_theta_max 27.86
_cell_measurement_theta_min 2.33
_cell_volume 6337(3)
_computing_cell_refinement 'Bruker SAINT 8.34a, 2013'
_computing_data_collection 'Bruker APEX2 2014.11-0, 2014'
_computing_data_reduction 'Bruker SAINT 8.34a, 2013'
_computing_molecular_graphics 'Bruker SHELXTL'
_computing_publication_material 'Bruker SHELXTL'
_computing_structure_refinement 'SHELXL-2014/7 (Sheldrick, 2014)'
_computing_structure_solution 'Bruker SHELXTL 2014/4'
_diffrn_ambient_temperature 133(2)
_diffrn_measured_fraction_theta_full 0.999
_diffrn_measured_fraction_theta_max 0.922
_diffrn_measurement_device_type 'Bruker SMART APEX II CCD'
_diffrn_measurement_method '\f and \w scans'
_diffrn_radiation_type MoK\a
_diffrn_radiation_wavelength 0.71073
_diffrn_reflns_av_R_equivalents 0.0511
_diffrn_reflns_av_unetI/netI 0.0451
_diffrn_reflns_Laue_measured_fraction_full 0.999
_diffrn_reflns_Laue_measured_fraction_max 0.922
_diffrn_reflns_limit_h_max 14
_diffrn_reflns_limit_h_min -14
_diffrn_reflns_limit_k_max 34
_diffrn_reflns_limit_k_min -34
_diffrn_reflns_limit_l_max 28
_diffrn_reflns_limit_l_min -28
_diffrn_reflns_number 76237
_diffrn_reflns_point_group_measured_fraction_full 0.999
_diffrn_reflns_point_group_measured_fraction_max 0.922
_diffrn_reflns_theta_full 25.500
_diffrn_reflns_theta_max 28.872
_diffrn_reflns_theta_min 1.222
_diffrn_source 'fine-focus sealed tube'
_exptl_absorpt_coefficient_mu 1.553
_exptl_absorpt_correction_T_max 0.7458
_exptl_absorpt_correction_T_min 0.6642
_exptl_absorpt_correction_type multi-scan
_exptl_absorpt_process_details 'Bruker SADABS 2014/5'
_exptl_crystal_colour blue
_exptl_crystal_density_diffrn 1.275
_exptl_crystal_density_meas ?
_exptl_crystal_density_method not_measured
_exptl_crystal_description irregular
_exptl_crystal_F_000 2568
_exptl_crystal_size_max 0.348
_exptl_crystal_size_mid 0.228
_exptl_crystal_size_min 0.227
_refine_diff_density_max 1.060
_refine_diff_density_min -0.957
_refine_diff_density_rms 0.102
_refine_ls_extinction_method none
_refine_ls_goodness_of_fit_ref 1.091
_refine_ls_hydrogen_treatment constr
_refine_ls_matrix_type full
_refine_ls_number_parameters 553
_refine_ls_number_reflns 15353
_refine_ls_number_restraints 0
_refine_ls_restrained_S_all 1.091
_refine_ls_R_factor_all 0.0703
_refine_ls_R_factor_gt 0.0496
_refine_ls_shift/su_max 0.001
_refine_ls_shift/su_mean 0.000
_refine_ls_structure_factor_coef Fsqd
_refine_ls_weighting_details 'w=1/[\s^2^(Fo^2^)+(0.0349P)^2^+14.4456P] where P=(Fo^2^+2Fc^2^)/3'
_refine_ls_weighting_scheme calc
_refine_ls_wR_factor_gt 0.1012
_refine_ls_wR_factor_ref 0.1081
_reflns_Friedel_coverage 0.000
_reflns_number_gt 12133
_reflns_number_total 15353
_reflns_threshold_expression 'I > 2\s(I)'
_cod_data_source_file c9sc05794c3.cif
_cod_data_source_block ajr20
_cod_depositor_comments
;
The following automatic conversions were performed:

data item '_exptl_crystal_density_meas' value 'not_measured' was
changed to '?' -- the value is perceived as not measured.

Automatic conversion script
Id: cif_fix_values 7556 2019-12-06 15:28:31Z antanas 

 Adding full bibliography for 1557089--1557101.cif.

 Adding full bibliography for 1557089--1557101.cif.
;
_cod_original_cell_volume 6337(2)
_cod_original_sg_symbol_H-M 'P 21/n'
_cod_database_code 1557095
_shelx_shelxl_version_number 2014/7
_shelx_space_group_comment
; 
The symmetry employed for this shelxl refinement is uniquely defined 
by the following loop, which should always be used as a source of 
symmetry information in preference to the above space-group names. 
They are only intended as comments. 
;
_shelx_estimated_absorpt_t_min 0.614
_shelx_estimated_absorpt_t_max 0.719
_exptl_absorpt_special_details
; 
Reflections not merged 
   77198 Corrected reflections written to file ajr20s.hkl 
 Estimated minimum and maximum transmission:  0.6642  0.7458 
 The ratio of these values is more reliable than their absolute values! 
 Additional spherical absorption correction applied with mu*r =  0.2000 
 Lambda/2 correction factor = 0.00150 
;

loop_
_space_group_symop_operation_xyz
'x, y, z'
'-x+1/2, y+1/2, -z+1/2'
'-x, -y, -z'
'x-1/2, -y-1/2, z-1/2'

loop_
_atom_site_label
_atom_site_type_symbol
_atom_site_fract_x
_atom_site_fract_y
_atom_site_fract_z
_atom_site_U_iso_or_equiv
_atom_site_adp_type
_atom_site_occupancy
_atom_site_site_symmetry_order
_atom_site_calc_flag
_atom_site_refinement_flags_posn
_atom_site_refinement_flags_adp
_atom_site_refinement_flags_occupancy
_atom_site_disorder_assembly
_atom_site_disorder_group
Er1 Er -0.02891(2) 0.71716(2) 0.51387(2) 0.02689(7) Uani 0.97 1 d . . P A 1
Er2 Er -0.0167(7) 0.7395(3) 0.4883(4) 0.0372(16) Uani 0.03 1 d . . P A 2
Si1 Si 0.13879(11) 0.62126(4) 0.47879(6) 0.0336(3) Uani 1 1 d . . . . .
Si2 Si 0.01908(10) 0.68447(4) 0.36822(5) 0.0282(2) Uani 1 1 d . . . . .
Si3 Si 0.06865(11) 0.76079(5) 0.66301(5) 0.0340(3) Uani 1 1 d . . . . .
Si4 Si 0.23257(10) 0.78790(4) 0.57759(5) 0.0290(2) Uani 1 1 d . . . . .
Si5 Si -0.34062(10) 0.69991(4) 0.46592(5) 0.0278(2) Uani 1 1 d . . . . .
Si6 Si -0.26001(9) 0.80537(4) 0.47566(5) 0.0242(2) Uani 1 1 d . . . . .
N1 N 0.0527(3) 0.67160(11) 0.44755(14) 0.0241(6) Uani 1 1 d . . . . .
N2 N -0.2264(3) 0.74387(11) 0.48054(14) 0.0222(6) Uani 1 1 d . . . . .
N3 N 0.1012(3) 0.76043(11) 0.58998(14) 0.0242(7) Uani 1 1 d . . . . .
C1 C 0.0423(5) 0.56414(16) 0.4755(2) 0.0494(12) Uani 1 1 d . . . . .
H1A H -0.0149 0.5681 0.5032 0.074 Uiso 1 1 calc R U . . .
H1B H 0.0969 0.5358 0.4896 0.074 Uiso 1 1 calc R U . . .
H1C H -0.0057 0.5587 0.4320 0.074 Uiso 1 1 calc R U . . .
C2 C 0.2193(5) 0.63167(19) 0.5640(2) 0.0627(17) Uani 1 1 d . . . . .
H2A H 0.2786 0.6590 0.5672 0.094 Uiso 1 1 calc R U . . .
H2B H 0.2640 0.6016 0.5815 0.094 Uiso 1 1 calc R U . . .
H2C H 0.1574 0.6398 0.5879 0.094 Uiso 1 1 calc R U . . .
C3 C 0.2664(5) 0.60478(19) 0.4389(3) 0.0547(14) Uani 1 1 d . . . . .
H3A H 0.2298 0.5962 0.3946 0.082 Uiso 1 1 calc R U . . .
H3B H 0.3133 0.5765 0.4605 0.082 Uiso 1 1 calc R U . . .
H3C H 0.3225 0.6330 0.4409 0.082 Uiso 1 1 calc R U . . .
C4 C -0.0498(4) 0.63057(17) 0.3177(2) 0.0419(11) Uani 1 1 d . . . . .
H4A H 0.0107 0.6035 0.3239 0.063 Uiso 1 1 calc R U . . .
H4B H -0.0709 0.6405 0.2731 0.063 Uiso 1 1 calc R U . . .
H4C H -0.1253 0.6195 0.3296 0.063 Uiso 1 1 calc R U . . .
C5 C -0.0950(4) 0.73665(18) 0.3484(2) 0.0409(11) Uani 1 1 d . . . . .
H5A H -0.1727 0.7275 0.3596 0.061 Uiso 1 1 calc R U . A 1
H5B H -0.1122 0.7437 0.3031 0.061 Uiso 1 1 calc R U . A 1
H5C H -0.0600 0.7661 0.3723 0.061 Uiso 1 1 calc R U . A 1
C6 C 0.1552(4) 0.70503(18) 0.3372(2) 0.0456(12) Uani 1 1 d . . . . .
H6A H 0.1949 0.7336 0.3616 0.068 Uiso 1 1 calc R U . . .
H6B H 0.1261 0.7142 0.2926 0.068 Uiso 1 1 calc R U . . .
H6C H 0.2155 0.6780 0.3413 0.068 Uiso 1 1 calc R U . . .
C7 C 0.1333(6) 0.70561(19) 0.7115(2) 0.0629(16) Uani 1 1 d . . . . .
H7A H 0.0921 0.6757 0.6913 0.094 Uiso 1 1 calc R U . . .
H7B H 0.1188 0.7089 0.7539 0.094 Uiso 1 1 calc R U . . .
H7C H 0.2230 0.7033 0.7147 0.094 Uiso 1 1 calc R U . . .
C8 C -0.1021(4) 0.76279(19) 0.6570(2) 0.0453(11) Uani 1 1 d . . . . .
H8A H -0.1369 0.7933 0.6358 0.068 Uiso 1 1 calc R U . . .
H8B H -0.1171 0.7618 0.6995 0.068 Uiso 1 1 calc R U . . .
H8C H -0.1422 0.7343 0.6326 0.068 Uiso 1 1 calc R U . . .
C9 C 0.1296(5) 0.81652(19) 0.7124(2) 0.0477(12) Uani 1 1 d . . . . .
H9A H 0.2203 0.8183 0.7188 0.072 Uiso 1 1 calc R U . . .
H9B H 0.1088 0.8139 0.7535 0.072 Uiso 1 1 calc R U . . .
H9C H 0.0915 0.8464 0.6907 0.072 Uiso 1 1 calc R U . . .
C10 C 0.3795(4) 0.76883(17) 0.6360(2) 0.0430(11) Uani 1 1 d . . . . .
H10A H 0.3756 0.7792 0.6785 0.065 Uiso 1 1 calc R U . . .
H10B H 0.4512 0.7845 0.6249 0.065 Uiso 1 1 calc R U . . .
H10C H 0.3883 0.7329 0.6350 0.065 Uiso 1 1 calc R U . . .
C11 C 0.2323(4) 0.85730(15) 0.5796(2) 0.0422(11) Uani 1 1 d . . . . .
H11A H 0.1636 0.8698 0.5459 0.063 Uiso 1 1 calc R U . . .
H11B H 0.3115 0.8697 0.5732 0.063 Uiso 1 1 calc R U . . .
H11C H 0.2216 0.8686 0.6207 0.063 Uiso 1 1 calc R U . . .
C12 C 0.2521(4) 0.77245(17) 0.4968(2) 0.0432(11) Uani 1 1 d . . . . .
H12A H 0.2595 0.7366 0.4930 0.065 Uiso 1 1 calc R U . . .
H12B H 0.3276 0.7884 0.4904 0.065 Uiso 1 1 calc R U . . .
H12C H 0.1796 0.7843 0.4649 0.065 Uiso 1 1 calc R U . . .
C13 C -0.4070(4) 0.68730(17) 0.5360(2) 0.0408(11) Uani 1 1 d . . . . .
H13A H -0.3405 0.6761 0.5716 0.061 Uiso 1 1 calc R U . . .
H13B H -0.4711 0.6616 0.5251 0.061 Uiso 1 1 calc R U . . .
H13C H -0.4441 0.7176 0.5479 0.061 Uiso 1 1 calc R U . . .
C14 C -0.2789(4) 0.63988(17) 0.4437(2) 0.0439(11) Uani 1 1 d . . . . .
H14A H -0.2646 0.6425 0.4012 0.066 Uiso 1 1 calc R U . . .
H14B H -0.3396 0.6136 0.4442 0.066 Uiso 1 1 calc R U . . .
H14C H -0.2003 0.6320 0.4740 0.066 Uiso 1 1 calc R U . . .
C15 C -0.4761(4) 0.7153(2) 0.3985(2) 0.0472(12) Uani 1 1 d . . . . .
H15A H -0.5218 0.7433 0.4102 0.071 Uiso 1 1 calc R U . . .
H15B H -0.5316 0.6867 0.3889 0.071 Uiso 1 1 calc R U . . .
H15C H -0.4457 0.7239 0.3612 0.071 Uiso 1 1 calc R U . . .
C16 C -0.3725(4) 0.82478(16) 0.5240(2) 0.0341(9) Uani 1 1 d . . . . .
H16A H -0.4534 0.8091 0.5070 0.051 Uiso 1 1 calc R U . . .
H16B H -0.3823 0.8608 0.5220 0.051 Uiso 1 1 calc R U . . .
H16C H -0.3400 0.8146 0.5680 0.051 Uiso 1 1 calc R U . . .
C17 C -0.1155(4) 0.84300(15) 0.5040(2) 0.0344(9) Uani 1 1 d . . . . .
H17A H -0.0810 0.8369 0.5492 0.052 Uiso 1 1 calc R U . . .
H17B H -0.1357 0.8781 0.4973 0.052 Uiso 1 1 calc R U . . .
H17C H -0.0540 0.8337 0.4804 0.052 Uiso 1 1 calc R U . . .
C18 C -0.3280(4) 0.82851(17) 0.39321(19) 0.0361(10) Uani 1 1 d . . . . .
H18A H -0.2752 0.8180 0.3654 0.054 Uiso 1 1 calc R U . . .
H18B H -0.3323 0.8647 0.3936 0.054 Uiso 1 1 calc R U . . .
H18C H -0.4120 0.8150 0.3776 0.054 Uiso 1 1 calc R U . . .
K1 K 0.73538(11) 0.52992(3) 0.75841(5) 0.0475(3) Uani 1 1 d . . . . .
O1 O 0.7931(7) 0.5488(3) 0.9157(4) 0.047(2) Uiso 0.5 1 d . . P B 2
O2 O 0.7828(6) 0.5545(2) 0.8944(3) 0.0321(16) Uiso 0.5 1 d . . P B 1
O3 O 0.6203(6) 0.4929(3) 0.9612(4) 0.0483(16) Uiso 0.5 1 d . . P B 1
O4 O 0.4693(7) 0.5795(3) 0.7700(3) 0.0287(17) Uiso 0.4 1 d . . P B 1
O5 O 0.6060(6) 0.4860(2) 0.9218(3) 0.0393(14) Uiso 0.5 1 d . . P B 2
O6 O 0.3908(6) 0.5355(2) 0.8720(3) 0.0380(14) Uiso 0.5 1 d . . P B 1
O7 O 0.3732(5) 0.5222(2) 0.8362(3) 0.0348(13) Uiso 0.5 1 d . . P B 2
O8 O 0.4704(5) 0.6006(2) 0.7748(3) 0.0378(13) Uiso 0.6 1 d . . P B 2
O9 O 0.6491(3) 0.62492(11) 0.70994(14) 0.0359(7) Uiso 1 1 d . . . . .
O10 O 0.8532(5) 0.62177(19) 0.8128(3) 0.0354(13) Uiso 0.6 1 d . . P B 1
O11 O 0.8215(8) 0.6237(3) 0.8317(4) 0.0343(18) Uiso 0.4 1 d . . P B 2
O12 O 0.9869(3) 0.50410(13) 0.82714(16) 0.0518(9) Uiso 1 1 d . . . . .
O13 O 0.8294(3) 0.42485(14) 0.78820(17) 0.0563(9) Uiso 1 1 d . . . . .
O14 O 0.5612(6) 0.4462(2) 0.7743(3) 0.0451(15) Uiso 0.5 1 d . . P B 2
O15 O 0.5873(7) 0.4324(3) 0.7429(3) 0.0480(17) Uiso 0.5 1 d . . P B 1
O16 O 0.4906(8) 0.4989(3) 0.6622(4) 0.048(2) Uiso 0.5 1 d . . P B 1
O17 O 0.5278(7) 0.5138(3) 0.6623(3) 0.0423(18) Uiso 0.5 1 d . . P B 2
O18 O 0.6999(8) 0.5271(3) 0.6186(3) 0.0382(17) Uiso 0.5 1 d . . P B 1
O19 O 0.7507(8) 0.5282(3) 0.6217(4) 0.0458(19) Uiso 0.5 1 d . . P B 2
O20 O 0.9269(8) 0.5524(3) 0.7041(4) 0.046(2) Uiso 0.5 1 d . . P B 1
O21 O 0.9673(10) 0.5526(3) 0.7133(4) 0.049(2) Uiso 0.5 1 d . . P B 2
C19 C 0.8196(5) 0.5123(2) 0.9469(3) 0.0611(14) Uiso 1 1 d . . . . .
H19A H 0.8983 0.4966 0.9432 0.073 Uiso 0.5 1 calc R U P B 1
H19B H 0.8346 0.5277 0.9893 0.073 Uiso 0.5 1 calc R U P B 1
H19C H 0.8152 0.5189 0.9910 0.073 Uiso 0.5 1 calc R U P B 2
H19D H 0.9056 0.5019 0.9473 0.073 Uiso 0.5 1 calc R U P B 2
C20 C 0.7228(11) 0.4737(5) 0.9417(6) 0.051(3) Uiso 0.5 1 d . . P B 1
H20A H 0.6959 0.4622 0.8974 0.061 Uiso 0.5 1 calc R U P B 1
H20B H 0.7574 0.4451 0.9685 0.061 Uiso 0.5 1 calc R U P B 1
C21 C 0.7276(9) 0.4716(4) 0.9183(5) 0.037(2) Uiso 0.5 1 d . . P B 2
H21A H 0.7295 0.4660 0.8737 0.044 Uiso 0.5 1 calc R U P B 2
H21B H 0.7510 0.4404 0.9418 0.044 Uiso 0.5 1 calc R U P B 2
C22 C 0.5039(10) 0.4692(4) 0.9363(5) 0.057(3) Uiso 0.5 1 d . . P B 1
H22A H 0.4908 0.4430 0.9658 0.068 Uiso 0.5 1 calc R U P B 1
H22B H 0.5044 0.4535 0.8953 0.068 Uiso 0.5 1 calc R U P B 1
C23 C 0.5109(8) 0.4557(3) 0.8857(4) 0.039(2) Uiso 0.5 1 d . . P B 2
H23A H 0.5096 0.4237 0.9073 0.046 Uiso 0.5 1 calc R U P B 2
H23B H 0.5276 0.4493 0.8438 0.046 Uiso 0.5 1 calc R U P B 2
C24 C 0.4007(10) 0.5059(4) 0.9271(5) 0.050(2) Uiso 0.5 1 d . . P B 1
H24A H 0.3211 0.4882 0.9239 0.060 Uiso 0.5 1 calc R U P B 1
H24B H 0.4146 0.5277 0.9647 0.060 Uiso 0.5 1 calc R U P B 1
C25 C 0.3885(9) 0.4807(4) 0.8775(5) 0.043(2) Uiso 0.5 1 d . . P B 2
H25A H 0.3216 0.4565 0.8607 0.051 Uiso 0.5 1 calc R U P B 2
H25B H 0.3791 0.4916 0.9194 0.051 Uiso 0.5 1 calc R U P B 2
C26 C 0.4791(10) 0.5736(4) 0.8802(5) 0.039(2) Uiso 0.5 1 d . . P B 1
H26A H 0.5633 0.5594 0.8849 0.046 Uiso 0.5 1 calc R U P B 1
H26B H 0.4785 0.5922 0.9192 0.046 Uiso 0.5 1 calc R U P B 1
C27 C 0.4253(10) 0.5671(4) 0.8668(5) 0.038(2) Uiso 0.5 1 d . . P B 2
H27A H 0.5163 0.5634 0.8838 0.046 Uiso 0.5 1 calc R U P B 2
H27B H 0.3872 0.5748 0.9024 0.046 Uiso 0.5 1 calc R U P B 2
C28 C 0.4505(11) 0.6075(4) 0.8250(5) 0.042(2) Uiso 0.5 1 d . . P B 1
H28A H 0.3633 0.6192 0.8171 0.050 Uiso 0.5 1 calc R U P B 1
H28B H 0.5065 0.6366 0.8330 0.050 Uiso 0.5 1 calc R U P B 1
C29 C 0.3991(10) 0.6076(3) 0.8190(4) 0.033(2) Uiso 0.5 1 d . . P B 2
H29A H 0.3094 0.6077 0.7973 0.040 Uiso 0.5 1 calc R U P B 2
H29B H 0.4197 0.6399 0.8402 0.040 Uiso 0.5 1 calc R U P B 2
C30 C 0.4500(7) 0.6409(3) 0.7303(4) 0.0414(17) Uiso 0.6 1 d . . P B 2
H30A H 0.3750 0.6340 0.6961 0.050 Uiso 0.6 1 calc R U P B 2
H30B H 0.4347 0.6715 0.7521 0.050 Uiso 0.6 1 calc R U P B 2
C31 C 0.4372(9) 0.6062(4) 0.7126(5) 0.028(2) Uiso 0.4 1 d . . P B 1
H31A H 0.3748 0.6309 0.7182 0.034 Uiso 0.4 1 calc R U P B 1
H31B H 0.3922 0.5825 0.6805 0.034 Uiso 0.4 1 calc R U P B 1
C32 C 0.5307(10) 0.6464(4) 0.7096(6) 0.034(2) Uiso 0.4 1 d . . P B 2
H32B H 0.5537 0.6811 0.7213 0.041 Uiso 0.4 1 calc R U P B 2
H32A H 0.4904 0.6476 0.6638 0.041 Uiso 0.4 1 calc R U P B 2
C33 C 0.5210(7) 0.6322(3) 0.6830(4) 0.0376(17) Uiso 0.6 1 d . . P B 1
H33A H 0.5031 0.6222 0.6380 0.045 Uiso 0.6 1 calc R U P B 1
H33B H 0.5030 0.6680 0.6840 0.045 Uiso 0.6 1 calc R U P B 1
C34 C 0.7116(8) 0.6698(3) 0.7332(4) 0.0380(17) Uiso 0.6 1 d . . P B 2
H34A H 0.7672 0.6791 0.7057 0.046 Uiso 0.6 1 calc R U P B 2
H34B H 0.6488 0.6963 0.7300 0.046 Uiso 0.6 1 calc R U P B 2
C35 C 0.7529(11) 0.6553(5) 0.7278(6) 0.038(3) Uiso 0.4 1 d . . P B 1
H35A H 0.7813 0.6575 0.6881 0.046 Uiso 0.4 1 calc R U P B 1
H35B H 0.7145 0.6878 0.7317 0.046 Uiso 0.4 1 calc R U P B 1
C36 C 0.7820(11) 0.6673(4) 0.7956(5) 0.041(3) Uiso 0.4 1 d . . P B 2
H36A H 0.7354 0.6869 0.8206 0.050 Uiso 0.4 1 calc R U P B 2
H36B H 0.8592 0.6861 0.7964 0.050 Uiso 0.4 1 calc R U P B 2
C37 C 0.8424(7) 0.6579(3) 0.7645(4) 0.0418(18) Uiso 0.6 1 d . . P B 1
H37A H 0.8492 0.6911 0.7839 0.050 Uiso 0.6 1 calc R U P B 1
H37B H 0.9125 0.6539 0.7440 0.050 Uiso 0.6 1 calc R U P B 1
C38 C 0.8068(9) 0.6373(3) 0.8639(5) 0.0340(19) Uiso 0.5 1 d . . P B 1
H38A H 0.7149 0.6397 0.8510 0.041 Uiso 0.5 1 calc R U P B 1
H38B H 0.8408 0.6702 0.8785 0.041 Uiso 0.5 1 calc R U P B 1
C39 C 0.8357(10) 0.6308(4) 0.8940(6) 0.048(2) Uiso 0.5 1 d . . P B 2
H39A H 0.7545 0.6400 0.9024 0.058 Uiso 0.5 1 calc R U P B 2
H39B H 0.8944 0.6584 0.9082 0.058 Uiso 0.5 1 calc R U P B 2
C40 C 0.8449(9) 0.6007(4) 0.9152(5) 0.035(2) Uiso 0.5 1 d . . P B 1
H40A H 0.9363 0.5960 0.9253 0.043 Uiso 0.5 1 calc R U P B 1
H40B H 0.8215 0.6124 0.9538 0.043 Uiso 0.5 1 calc R U P B 1
C41 C 0.8835(10) 0.5859(4) 0.9303(5) 0.045(2) Uiso 0.5 1 d . . P B 2
H41A H 0.9610 0.5748 0.9193 0.053 Uiso 0.5 1 calc R U P B 2
H41B H 0.9030 0.5931 0.9761 0.053 Uiso 0.5 1 calc R U P B 2
C42 C 1.0332(5) 0.4561(2) 0.8195(3) 0.0601(14) Uiso 1 1 d . . . . .
H42A H 1.1159 0.4515 0.8489 0.072 Uiso 1 1 calc R U . . .
H42B H 1.0426 0.4519 0.7757 0.072 Uiso 1 1 calc R U . . .
C43 C 0.9447(5) 0.4193(2) 0.8327(3) 0.0627(15) Uiso 1 1 d . . . . .
H43A H 0.9776 0.3855 0.8298 0.075 Uiso 1 1 calc R U . . .
H43B H 0.9335 0.4241 0.8760 0.075 Uiso 1 1 calc R U . . .
C44 C 0.7642(10) 0.3838(4) 0.7933(5) 0.036(2) Uiso 0.5 1 d . . P B 1
H44A H 0.7400 0.3831 0.8342 0.043 Uiso 0.5 1 calc R U P B 1
H44B H 0.8131 0.3538 0.7898 0.043 Uiso 0.5 1 calc R U P B 1
C45 C 0.7203(12) 0.3898(5) 0.7873(6) 0.054(3) Uiso 0.5 1 d . . P B 2
H45A H 0.7429 0.3568 0.7741 0.065 Uiso 0.5 1 calc R U P B 2
H45B H 0.7104 0.3867 0.8310 0.065 Uiso 0.5 1 calc R U P B 2
C46 C 0.6518(10) 0.3875(4) 0.7390(5) 0.044(2) Uiso 0.5 1 d . . P B 1
H46A H 0.6778 0.3865 0.6986 0.053 Uiso 0.5 1 calc R U P B 1
H46B H 0.5959 0.3591 0.7398 0.053 Uiso 0.5 1 calc R U P B 1
C47 C 0.6058(11) 0.4028(5) 0.7485(5) 0.051(3) Uiso 0.5 1 d . . P B 2
H47A H 0.5458 0.3754 0.7463 0.061 Uiso 0.5 1 calc R U P B 2
H47B H 0.6147 0.4097 0.7052 0.061 Uiso 0.5 1 calc R U P B 2
C48 C 0.4705(11) 0.4350(4) 0.6992(6) 0.059(3) Uiso 0.5 1 d . . P B 1
H48A H 0.4829 0.4158 0.6626 0.071 Uiso 0.5 1 calc R U P B 1
H48B H 0.4160 0.4143 0.7186 0.071 Uiso 0.5 1 calc R U P B 1
C49 C 0.4372(9) 0.4580(4) 0.7471(5) 0.049(2) Uiso 0.5 1 d . . P B 2
H49A H 0.4018 0.4775 0.7769 0.059 Uiso 0.5 1 calc R U P B 2
H49B H 0.3873 0.4275 0.7360 0.059 Uiso 0.5 1 calc R U P B 2
C50 C 0.4101(12) 0.4651(5) 0.6776(6) 0.062(3) Uiso 0.5 1 d . . P B 1
H50A H 0.3654 0.4793 0.7076 0.075 Uiso 0.5 1 calc R U P B 1
H50B H 0.3485 0.4537 0.6393 0.075 Uiso 0.5 1 calc R U P B 1
C51 C 0.4360(12) 0.4875(5) 0.6889(6) 0.054(3) Uiso 0.5 1 d . . P B 2
H51A H 0.3961 0.4648 0.6543 0.065 Uiso 0.5 1 calc R U P B 2
H51B H 0.3727 0.5132 0.6895 0.065 Uiso 0.5 1 calc R U P B 2
C52 C 0.4883(12) 0.5001(5) 0.5989(6) 0.052(3) Uiso 0.5 1 d . . P B 1
H52A H 0.4026 0.5076 0.5745 0.062 Uiso 0.5 1 calc R U P B 1
H52B H 0.5107 0.4670 0.5857 0.062 Uiso 0.5 1 calc R U P B 1
C53 C 0.5351(12) 0.5030(5) 0.6007(6) 0.051(3) Uiso 0.5 1 d . . P B 2
H53A H 0.4522 0.5071 0.5712 0.061 Uiso 0.5 1 calc R U P B 2
H53B H 0.5618 0.4683 0.5981 0.061 Uiso 0.5 1 calc R U P B 2
C54 C 0.5750(11) 0.5373(4) 0.5836(5) 0.048(3) Uiso 0.5 1 d . . P B 1
H54A H 0.5708 0.5364 0.5378 0.057 Uiso 0.5 1 calc R U P B 1
H54B H 0.5503 0.5707 0.5944 0.057 Uiso 0.5 1 calc R U P B 1
C55 C 0.6248(11) 0.5363(4) 0.5829(5) 0.045(3) Uiso 0.5 1 d . . P B 2
H55A H 0.6241 0.5311 0.5379 0.054 Uiso 0.5 1 calc R U P B 2
H55B H 0.5999 0.5709 0.5879 0.054 Uiso 0.5 1 calc R U P B 2
C56 C 0.7858(12) 0.5615(5) 0.6023(6) 0.055(3) Uiso 0.5 1 d . . P B 1
H56A H 0.7654 0.5954 0.6136 0.066 Uiso 0.5 1 calc R U P B 1
H56B H 0.7782 0.5605 0.5561 0.066 Uiso 0.5 1 calc R U P B 1
C57 C 0.8358(14) 0.5607(5) 0.6102(7) 0.059(3) Uiso 0.5 1 d . . P B 2
H57A H 0.8134 0.5945 0.6208 0.070 Uiso 0.5 1 calc R U P B 2
H57B H 0.8348 0.5599 0.5647 0.070 Uiso 0.5 1 calc R U P B 2
C58 C 0.9169(13) 0.5491(5) 0.6366(6) 0.050(3) Uiso 0.5 1 d . . P B 1
H58A H 0.9380 0.5152 0.6254 0.060 Uiso 0.5 1 calc R U P B 1
H58B H 0.9757 0.5724 0.6243 0.060 Uiso 0.5 1 calc R U P B 1
C59 C 0.9654(14) 0.5482(6) 0.6489(7) 0.068(4) Uiso 0.5 1 d . . P B 2
H59A H 0.9875 0.5141 0.6395 0.082 Uiso 0.5 1 calc R U P B 2
H59B H 1.0269 0.5711 0.6380 0.082 Uiso 0.5 1 calc R U P B 2
C60 C 1.0600(13) 0.5459(5) 0.7380(6) 0.044(3) Uiso 0.5 1 d . . P B 1
H60A H 1.0932 0.5149 0.7242 0.052 Uiso 0.5 1 calc R U P B 1
H60B H 1.1103 0.5738 0.7286 0.052 Uiso 0.5 1 calc R U P B 1
C61 C 1.0808(17) 0.5444(7) 0.7577(9) 0.085(6) Uiso 0.5 1 d . . P B 2
H61A H 1.1380 0.5722 0.7558 0.102 Uiso 0.5 1 calc R U P B 2
H61B H 1.1193 0.5139 0.7462 0.102 Uiso 0.5 1 calc R U P B 2
C62 C 1.0667(12) 0.5439(5) 0.8060(7) 0.042(3) Uiso 0.5 1 d . . P B 1
H62A H 1.0414 0.5765 0.8193 0.050 Uiso 0.5 1 calc R U P B 1
H62B H 1.1547 0.5385 0.8287 0.050 Uiso 0.5 1 calc R U P B 1
C63 C 1.0662(15) 0.5397(6) 0.8227(7) 0.062(5) Uiso 0.5 1 d . . P B 2
H63A H 1.1482 0.5325 0.8515 0.074 Uiso 0.5 1 calc R U P B 2
H63B H 1.0358 0.5714 0.8361 0.074 Uiso 0.5 1 calc R U P B 2

loop_
_atom_site_aniso_label
_atom_site_aniso_U_11
_atom_site_aniso_U_22
_atom_site_aniso_U_33
_atom_site_aniso_U_23
_atom_site_aniso_U_13
_atom_site_aniso_U_12
Er1 0.02027(9) 0.02830(11) 0.02791(11) -0.01037(9) -0.00234(7) 0.00272(8)
Er2 0.037(4) 0.039(4) 0.033(4) 0.014(3) 0.005(3) 0.006(3)
Si1 0.0369(6) 0.0182(5) 0.0407(7) -0.0034(5) -0.0005(5) 0.0048(4)
Si2 0.0267(5) 0.0292(6) 0.0283(6) -0.0037(4) 0.0058(4) 0.0028(4)
Si3 0.0383(6) 0.0336(6) 0.0246(6) 0.0005(5) -0.0032(5) -0.0003(5)
Si4 0.0224(5) 0.0245(5) 0.0363(6) -0.0059(5) -0.0006(4) -0.0005(4)
Si5 0.0227(5) 0.0342(6) 0.0263(5) -0.0056(4) 0.0057(4) -0.0077(4)
Si6 0.0199(5) 0.0278(5) 0.0235(5) -0.0001(4) 0.0023(4) 0.0019(4)
N1 0.0214(15) 0.0211(15) 0.0274(16) -0.0043(13) 0.0014(12) 0.0010(12)
N2 0.0198(15) 0.0256(16) 0.0205(15) -0.0012(12) 0.0037(12) -0.0010(12)
N3 0.0219(15) 0.0209(15) 0.0258(16) -0.0003(13) -0.0020(12) 0.0011(12)
C1 0.068(3) 0.025(2) 0.055(3) -0.001(2) 0.014(3) 0.001(2)
C2 0.075(4) 0.038(3) 0.055(3) -0.003(2) -0.024(3) 0.021(3)
C3 0.041(3) 0.039(3) 0.082(4) 0.001(3) 0.011(3) 0.013(2)
C4 0.040(2) 0.046(3) 0.036(2) -0.014(2) 0.0025(19) -0.001(2)
C5 0.047(3) 0.047(3) 0.030(2) 0.009(2) 0.013(2) 0.018(2)
C6 0.040(3) 0.049(3) 0.052(3) -0.001(2) 0.020(2) 0.000(2)
C7 0.097(5) 0.046(3) 0.034(3) 0.009(2) -0.008(3) 0.007(3)
C8 0.048(3) 0.056(3) 0.032(2) 0.002(2) 0.011(2) -0.010(2)
C9 0.046(3) 0.053(3) 0.042(3) -0.017(2) 0.007(2) -0.005(2)
C10 0.022(2) 0.043(3) 0.056(3) -0.011(2) -0.0070(19) 0.0079(18)
C11 0.032(2) 0.028(2) 0.065(3) -0.006(2) 0.009(2) -0.0056(18)
C12 0.041(3) 0.041(3) 0.049(3) -0.009(2) 0.013(2) -0.011(2)
C13 0.044(3) 0.043(3) 0.040(2) -0.003(2) 0.020(2) -0.011(2)
C14 0.041(3) 0.040(3) 0.052(3) -0.014(2) 0.014(2) -0.013(2)
C15 0.027(2) 0.069(3) 0.041(3) -0.007(2) 0.0001(19) -0.012(2)
C16 0.031(2) 0.038(2) 0.034(2) -0.0091(18) 0.0085(17) 0.0055(18)
C17 0.028(2) 0.025(2) 0.046(3) 0.0025(18) -0.0006(18) -0.0030(16)
C18 0.035(2) 0.043(3) 0.029(2) 0.0041(18) 0.0038(17) 0.0125(19)
K1 0.0730(7) 0.0250(5) 0.0327(5) 0.0001(4) -0.0102(5) 0.0010(5)

loop_
_atom_type_symbol
_atom_type_description
_atom_type_scat_dispersion_real
_atom_type_scat_dispersion_imag
_atom_type_scat_source
C C 0.0033 0.0016 'International Tables Vol C Tables 4.2.6.8 and 6.1.1.4'
H H 0.0000 0.0000 'International Tables Vol C Tables 4.2.6.8 and 6.1.1.4'
N N 0.0061 0.0033 'International Tables Vol C Tables 4.2.6.8 and 6.1.1.4'
O O 0.0106 0.0060 'International Tables Vol C Tables 4.2.6.8 and 6.1.1.4'
Si Si 0.0817 0.0704 'International Tables Vol C Tables 4.2.6.8 and 6.1.1.4'
K K 0.2009 0.2494 'International Tables Vol C Tables 4.2.6.8 and 6.1.1.4'
Er Er -0.2586 4.9576 'International Tables Vol C Tables 4.2.6.8 and 6.1.1.4'

loop_
_geom_angle_atom_site_label_1
_geom_angle_atom_site_label_2
_geom_angle_atom_site_label_3
_geom_angle
N3 Er1 N1 118.42(11)
N3 Er1 N2 118.03(11)
N1 Er1 N2 118.58(11)
N3 Er1 Si3 26.97(8)
N1 Er1 Si3 136.49(8)
N2 Er1 Si3 104.92(8)
N3 Er1 Si1 106.19(8)
N1 Er1 Si1 26.72(8)
N2 Er1 Si1 135.77(8)
Si3 Er1 Si1 114.85(3)
N3 Er1 Si5 136.32(8)
N1 Er1 Si5 105.26(8)
N2 Er1 Si5 26.74(8)
Si3 Er1 Si5 114.18(3)
Si1 Er1 Si5 113.42(3)
N1 Er2 N2 116.6(4)
N1 Er2 N3 113.8(3)
N2 Er2 N3 112.2(3)
N1 Er2 C5 67.4(2)
N2 Er2 C5 83.5(2)
N3 Er2 C5 159.0(4)
N1 Er2 Si2 32.42(13)
N2 Er2 Si2 107.2(3)
N3 Er2 Si2 138.7(3)
C5 Er2 Si2 35.79(12)
N1 Er2 Si6 141.6(3)
N2 Er2 Si6 31.14(13)
N3 Er2 Si6 102.2(3)
C5 Er2 Si6 84.0(2)
Si2 Er2 Si6 118.1(2)
N1 Er2 Si4 104.2(3)
N2 Er2 Si4 136.3(3)
N3 Er2 Si4 30.69(13)
C5 Er2 Si4 128.6(3)
Si2 Er2 Si4 115.8(2)
Si6 Er2 Si4 113.8(2)
N1 Si1 C1 112.7(2)
N1 Si1 C2 111.12(19)
C1 Si1 C2 107.0(3)
N1 Si1 C3 114.4(2)
C1 Si1 C3 105.7(2)
C2 Si1 C3 105.2(3)
N1 Si1 Er1 36.31(11)
C1 Si1 Er1 107.71(16)
C2 Si1 Er1 79.41(16)
C3 Si1 Er1 143.10(17)
N1 Si2 C5 110.79(17)
N1 Si2 C4 113.12(19)
C5 Si2 C4 107.2(2)
N1 Si2 C6 115.2(2)
C5 Si2 C6 104.4(2)
C4 Si2 C6 105.5(2)
N1 Si2 Er2 44.88(18)
C5 Si2 Er2 67.5(2)
C4 Si2 Er2 138.5(2)
C6 Si2 Er2 115.8(2)
N3 Si3 C8 111.85(18)
N3 Si3 C7 112.5(2)
C8 Si3 C7 107.8(3)
N3 Si3 C9 114.1(2)
C8 Si3 C9 103.5(2)
C7 Si3 C9 106.4(2)
N3 Si3 Er1 36.43(10)
C8 Si3 Er1 81.96(15)
C7 Si3 Er1 104.71(17)
C9 Si3 Er1 144.83(17)
N3 Si4 C12 110.30(18)
N3 Si4 C10 113.7(2)
C12 Si4 C10 107.3(2)
N3 Si4 C11 115.13(18)
C12 Si4 C11 104.3(2)
C10 Si4 C11 105.4(2)
N3 Si4 Er2 44.57(19)
C12 Si4 Er2 67.7(2)
C10 Si4 Er2 140.1(2)
C11 Si4 Er2 114.3(2)
N2 Si5 C14 110.73(18)
N2 Si5 C15 114.0(2)
C14 Si5 C15 105.2(2)
N2 Si5 C13 113.05(18)
C14 Si5 C13 106.9(2)
C15 Si5 C13 106.4(2)
N2 Si5 Er1 36.32(10)
C14 Si5 Er1 77.98(14)
C15 Si5 Er1 140.64(16)
C13 Si5 Er1 110.08(15)
N2 Si6 C17 110.83(17)
N2 Si6 C18 114.59(18)
C17 Si6 C18 104.3(2)
N2 Si6 C16 113.59(18)
C17 Si6 C16 106.9(2)
C18 Si6 C16 105.96(19)
N2 Si6 Er2 43.98(19)
C17 Si6 Er2 68.9(2)
C18 Si6 Er2 113.8(2)
C16 Si6 Er2 139.9(2)
Si1 N1 Si2 121.91(18)
Si1 N1 Er1 116.97(16)
Si2 N1 Er1 120.93(16)
Si1 N1 Er2 134.7(3)
Si2 N1 Er2 102.7(3)
Si6 N2 Si5 121.94(18)
Si6 N2 Er1 120.97(15)
Si5 N2 Er1 116.93(16)
Si6 N2 Er2 104.9(3)
Si5 N2 Er2 132.0(3)
Si4 N3 Si3 121.40(18)
Si4 N3 Er1 121.83(17)
Si3 N3 Er1 116.60(16)
Si4 N3 Er2 104.7(3)
Si3 N3 Er2 133.1(3)
Si1 C1 H1A 109.5
Si1 C1 H1B 109.5
H1A C1 H1B 109.5
Si1 C1 H1C 109.5
H1A C1 H1C 109.5
H1B C1 H1C 109.5
Si1 C2 H2A 109.5
Si1 C2 H2B 109.5
H2A C2 H2B 109.5
Si1 C2 H2C 109.5
H2A C2 H2C 109.5
H2B C2 H2C 109.5
Si1 C3 H3A 109.5
Si1 C3 H3B 109.5
H3A C3 H3B 109.5
Si1 C3 H3C 109.5
H3A C3 H3C 109.5
H3B C3 H3C 109.5
Si2 C4 H4A 109.5
Si2 C4 H4B 109.5
H4A C4 H4B 109.5
Si2 C4 H4C 109.5
H4A C4 H4C 109.5
H4B C4 H4C 109.5
Si2 C5 Er2 76.7(2)
Si2 C5 H5A 109.5
Si2 C5 H5B 109.5
H5A C5 H5B 109.5
Si2 C5 H5C 109.5
H5A C5 H5C 109.5
H5B C5 H5C 109.5
Si2 C6 H6A 109.5
Si2 C6 H6B 109.5
H6A C6 H6B 109.5
Si2 C6 H6C 109.5
H6A C6 H6C 109.5
H6B C6 H6C 109.5
Si3 C7 H7A 109.5
Si3 C7 H7B 109.5
H7A C7 H7B 109.5
Si3 C7 H7C 109.5
H7A C7 H7C 109.5
H7B C7 H7C 109.5
Si3 C8 H8A 109.5
Si3 C8 H8B 109.5
H8A C8 H8B 109.5
Si3 C8 H8C 109.5
H8A C8 H8C 109.5
H8B C8 H8C 109.5
Si3 C9 H9A 109.5
Si3 C9 H9B 109.5
H9A C9 H9B 109.5
Si3 C9 H9C 109.5
H9A C9 H9C 109.5
H9B C9 H9C 109.5
Si4 C10 H10A 109.5
Si4 C10 H10B 109.5
H10A C10 H10B 109.5
Si4 C10 H10C 109.5
H10A C10 H10C 109.5
H10B C10 H10C 109.5
Si4 C11 H11A 109.5
Si4 C11 H11B 109.5
H11A C11 H11B 109.5
Si4 C11 H11C 109.5
H11A C11 H11C 109.5
H11B C11 H11C 109.5
Si4 C12 H12A 109.5
Si4 C12 H12B 109.5
H12A C12 H12B 109.5
Si4 C12 H12C 109.5
H12A C12 H12C 109.5
H12B C12 H12C 109.5
Si5 C13 H13A 109.5
Si5 C13 H13B 109.5
H13A C13 H13B 109.5
Si5 C13 H13C 109.5
H13A C13 H13C 109.5
H13B C13 H13C 109.5
Si5 C14 H14A 109.5
Si5 C14 H14B 109.5
H14A C14 H14B 109.5
Si5 C14 H14C 109.5
H14A C14 H14C 109.5
H14B C14 H14C 109.5
Si5 C15 H15A 109.5
Si5 C15 H15B 109.5
H15A C15 H15B 109.5
Si5 C15 H15C 109.5
H15A C15 H15C 109.5
H15B C15 H15C 109.5
Si6 C16 H16A 109.5
Si6 C16 H16B 109.5
H16A C16 H16B 109.5
Si6 C16 H16C 109.5
H16A C16 H16C 109.5
H16B C16 H16C 109.5
Si6 C17 H17A 109.5
Si6 C17 H17B 109.5
H17A C17 H17B 109.5
Si6 C17 H17C 109.5
H17A C17 H17C 109.5
H17B C17 H17C 109.5
Si6 C18 H18A 109.5
Si6 C18 H18B 109.5
H18A C18 H18B 109.5
Si6 C18 H18C 109.5
H18A C18 H18C 109.5
H18B C18 H18C 109.5
O20 K1 O9 82.20(19)
O17 K1 O9 73.62(17)
O20 K1 O12 62.0(2)
O17 K1 O12 151.02(17)
O9 K1 O12 126.83(10)
O20 K1 O10 70.7(2)
O9 K1 O10 57.32(12)
O12 K1 O10 73.63(13)
O20 K1 O2 114.5(2)
O9 K1 O2 97.49(15)
O12 K1 O2 67.80(15)
O10 K1 O2 56.52(18)
O20 K1 O18 59.1(2)
O9 K1 O18 72.26(15)
O12 K1 O18 113.18(17)
O10 K1 O18 111.89(18)
O2 K1 O18 168.15(19)
O17 K1 O21 113.8(2)
O9 K1 O21 86.00(19)
O12 K1 O21 55.6(2)
O17 K1 O19 58.7(2)
O9 K1 O19 75.10(16)
O12 K1 O19 103.25(17)
O21 K1 O19 55.2(2)
O17 K1 O11 129.4(2)
O9 K1 O11 58.28(16)
O12 K1 O11 77.88(17)
O21 K1 O11 79.5(3)
O19 K1 O11 116.6(2)
O20 K1 O13 92.3(2)
O17 K1 O13 101.17(17)
O9 K1 O13 170.70(10)
O12 K1 O13 55.29(10)
O10 K1 O13 127.77(13)
O2 K1 O13 91.60(15)
O18 K1 O13 98.49(15)
O21 K1 O13 89.22(19)
O19 K1 O13 95.62(16)
O11 K1 O13 128.56(17)
O17 K1 O14 62.2(2)
O9 K1 O14 123.23(15)
O12 K1 O14 108.36(15)
O21 K1 O14 142.9(2)
O19 K1 O14 106.7(2)
O11 K1 O14 133.7(2)
O13 K1 O14 58.25(15)
C19 O1 C41 113.6(9)
C19 O1 K1 114.5(6)
C41 O1 K1 106.8(6)
C40 O2 C19 111.9(7)
C40 O2 K1 117.7(6)
C19 O2 K1 120.7(4)
C20 O3 C22 116.0(8)
C31 O4 C28 113.7(8)
C31 O4 K1 100.3(5)
C28 O4 K1 125.1(6)
C23 O5 C21 113.4(7)
C26 O6 C24 113.4(7)
C25 O7 C27 113.6(7)
C29 O8 C30 109.8(6)
C35 O9 C33 135.4(7)
C34 O9 C32 91.2(6)
C35 O9 K1 104.5(5)
C33 O9 K1 119.5(4)
C34 O9 K1 123.0(4)
C32 O9 K1 126.3(5)
C38 O10 C37 113.7(6)
C38 O10 K1 111.4(5)
C37 O10 K1 109.6(4)
C39 O11 C36 112.6(10)
C39 O11 K1 126.7(7)
C36 O11 K1 112.8(6)
C63 O12 C42 113.2(8)
C42 O12 C62 110.9(6)
C63 O12 K1 110.9(8)
C42 O12 K1 119.1(3)
C62 O12 K1 103.0(5)
C44 O13 C43 105.6(6)
C43 O13 C45 121.4(6)
C44 O13 K1 128.9(5)
C43 O13 K1 116.9(3)
C45 O13 K1 110.4(5)
C49 O14 C47 114.5(8)
C49 O14 K1 111.5(5)
C47 O14 K1 106.1(6)
C48 O15 C46 113.3(8)
C48 O15 K1 114.0(6)
C46 O15 K1 118.5(6)
C50 O16 C52 113.8(10)
C50 O16 K1 121.7(7)
C52 O16 K1 118.2(7)
C53 O17 C51 119.0(9)
C53 O17 K1 122.4(7)
C51 O17 K1 107.8(6)
C54 O18 C56 110.7(9)
C54 O18 K1 114.2(6)
C56 O18 K1 107.8(6)
C57 O19 C55 113.7(10)
C57 O19 K1 112.3(7)
C55 O19 K1 107.2(6)
C58 O20 C60 108.6(9)
C58 O20 K1 123.2(7)
C60 O20 K1 122.4(6)
C59 O21 C61 118.0(13)
C59 O21 K1 119.9(8)
C61 O21 K1 115.5(10)
O1 C19 C21 108.5(7)
C20 C19 O2 113.3(7)
C20 C19 H19A 108.9
O2 C19 H19A 108.9
C20 C19 H19B 108.9
O2 C19 H19B 108.9
H19A C19 H19B 107.7
O1 C19 H19C 110.0
C21 C19 H19C 110.0
O1 C19 H19D 110.0
C21 C19 H19D 110.0
H19C C19 H19D 108.4
O3 C20 C19 109.6(9)
O3 C20 H20A 109.8
C19 C20 H20A 109.8
O3 C20 H20B 109.8
C19 C20 H20B 109.8
H20A C20 H20B 108.2
O5 C21 C19 109.0(7)
O5 C21 H21A 109.9
C19 C21 H21A 109.9
O5 C21 H21B 109.9
C19 C21 H21B 109.9
H21A C21 H21B 108.3
O3 C22 C24 110.0(9)
O3 C22 H22A 109.7
C24 C22 H22A 109.7
O3 C22 H22B 109.7
C24 C22 H22B 109.7
H22A C22 H22B 108.2
O5 C23 C25 109.7(7)
O5 C23 H23A 109.7
C25 C23 H23A 109.7
O5 C23 H23B 109.7
C25 C23 H23B 109.7
H23A C23 H23B 108.2
O6 C24 C22 112.8(8)
O6 C24 H24A 109.0
C22 C24 H24A 109.0
O6 C24 H24B 109.0
C22 C24 H24B 109.0
H24A C24 H24B 107.8
O7 C25 C23 113.6(8)
O7 C25 H25A 108.8
C23 C25 H25A 108.8
O7 C25 H25B 108.8
C23 C25 H25B 108.8
H25A C25 H25B 107.7
O6 C26 C28 110.3(9)
O6 C26 H26A 109.6
C28 C26 H26A 109.6
O6 C26 H26B 109.6
C28 C26 H26B 109.6
H26A C26 H26B 108.1
O7 C27 C29 108.0(8)
O7 C27 H27A 110.1
C29 C27 H27A 110.1
O7 C27 H27B 110.1
C29 C27 H27B 110.1
H27A C27 H27B 108.4
O4 C28 C26 107.2(8)
O4 C28 H28A 110.3
C26 C28 H28A 110.3
O4 C28 H28B 110.3
C26 C28 H28B 110.3
H28A C28 H28B 108.5
O8 C29 C27 109.6(8)
O8 C29 H29A 109.8
C27 C29 H29A 109.8
O8 C29 H29B 109.8
C27 C29 H29B 109.8
H29A C29 H29B 108.2
C32 C30 O8 111.6(9)
C32 C30 H30A 109.3
O8 C30 H30A 109.3
C32 C30 H30B 109.3
O8 C30 H30B 109.3
H30A C30 H30B 108.0
O4 C31 C33 126.7(8)
O4 C31 H31A 105.6
C33 C31 H31A 105.6
O4 C31 H31B 105.6
C33 C31 H31B 105.6
H31A C31 H31B 106.1
C30 C32 O9 140.5(11)
C30 C32 H32B 101.9
O9 C32 H32B 101.9
C30 C32 H32A 101.9
O9 C32 H32A 101.9
H32B C32 H32A 104.7
O9 C33 C31 115.8(7)
O9 C33 H33A 108.3
C31 C33 H33A 108.3
O9 C33 H33B 108.3
C31 C33 H33B 108.3
H33A C33 H33B 107.4
C36 C34 O9 114.4(7)
C36 C34 H34A 108.7
O9 C34 H34A 108.7
C36 C34 H34B 108.7
O9 C34 H34B 108.7
H34A C34 H34B 107.6
C37 C35 O9 140.2(11)
C37 C35 K1 90.2(8)
O9 C35 K1 52.7(4)
C37 C35 H35A 102.0
O9 C35 H35A 102.0
K1 C35 H35A 105.7
C37 C35 H35B 102.0
O9 C35 H35B 102.0
K1 C35 H35B 143.8
H35A C35 H35B 104.8
C34 C36 O11 127.0(10)
C34 C36 H36A 105.6
O11 C36 H36A 105.6
C34 C36 H36B 105.6
O11 C36 H36B 105.6
H36A C36 H36B 106.1
C35 C37 O10 112.9(9)
C35 C37 H37A 109.0
O10 C37 H37A 109.0
C35 C37 H37B 109.0
O10 C37 H37B 109.0
H37A C37 H37B 107.8
O10 C38 C40 107.9(7)
O10 C38 H38A 110.1
C40 C38 H38A 110.1
O10 C38 H38B 110.1
C40 C38 H38B 110.1
H38A C38 H38B 108.4
O11 C39 C41 111.2(9)
O11 C39 H39A 109.4
C41 C39 H39A 109.4
O11 C39 H39B 109.4
C41 C39 H39B 109.4
H39A C39 H39B 108.0
O2 C40 C38 108.4(8)
O2 C40 H40A 110.0
C38 C40 H40A 110.0
O2 C40 H40B 110.0
C38 C40 H40B 110.0
H40A C40 H40B 108.4
O1 C41 C39 109.0(9)
O1 C41 H41A 109.9
C39 C41 H41A 109.9
O1 C41 H41B 109.9
C39 C41 H41B 109.9
H41A C41 H41B 108.3
O12 C42 C43 108.7(5)
O12 C42 H42A 110.0
C43 C42 H42A 110.0
O12 C42 H42B 110.0
C43 C42 H42B 110.0
H42A C42 H42B 108.3
O13 C43 C42 109.0(5)
O13 C43 H43A 109.9
C42 C43 H43A 109.9
O13 C43 H43B 109.9
C42 C43 H43B 109.9
H43A C43 H43B 108.3
O13 C44 C46 103.8(8)
O13 C44 H44A 111.0
C46 C44 H44A 111.0
O13 C44 H44B 111.0
C46 C44 H44B 111.0
H44A C44 H44B 109.0
C47 C45 O13 116.8(10)
C47 C45 H45A 108.1
O13 C45 H45A 108.1
C47 C45 H45B 108.1
O13 C45 H45B 108.1
H45A C45 H45B 107.3
O15 C46 C44 110.0(8)
O15 C46 H46A 109.7
C44 C46 H46A 109.7
O15 C46 H46B 109.7
C44 C46 H46B 109.7
H46A C46 H46B 108.2
C45 C47 O14 108.5(10)
C45 C47 H47A 110.0
O14 C47 H47A 110.0
C45 C47 H47B 110.0
O14 C47 H47B 110.0
H47A C47 H47B 108.4
C50 C48 O15 134.3(13)
C50 C48 H48A 103.6
O15 C48 H48A 103.6
C50 C48 H48B 103.6
O15 C48 H48B 103.6
H48A C48 H48B 105.3
O14 C49 C51 106.8(9)
O14 C49 H49A 110.4
C51 C49 H49A 110.4
O14 C49 H49B 110.4
C51 C49 H49B 110.4
H49A C49 H49B 108.6
C48 C50 O16 103.8(12)
C48 C50 H50A 111.0
O16 C50 H50A 111.0
C48 C50 H50B 111.0
O16 C50 H50B 111.0
H50A C50 H50B 109.0
O17 C51 C49 136.7(10)
O17 C51 K1 48.5(5)
C49 C51 K1 89.7(7)
O17 C51 H51A 103.0
C49 C51 H51A 103.0
K1 C51 H51A 137.6
O17 C51 H51B 103.0
C49 C51 H51B 103.0
K1 C51 H51B 111.3
H51A C51 H51B 105.1
O16 C52 C54 112.6(10)
O16 C52 H52A 109.1
C54 C52 H52A 109.1
O16 C52 H52B 109.1
C54 C52 H52B 109.1
H52A C52 H52B 107.8
O17 C53 C55 109.1(10)
O17 C53 H53A 109.9
C55 C53 H53A 109.9
O17 C53 H53B 109.9
C55 C53 H53B 109.9
H53A C53 H53B 108.3
O18 C54 C52 110.1(10)
O18 C54 H54A 109.6
C52 C54 H54A 109.6
O18 C54 H54B 109.6
C52 C54 H54B 109.6
H54A C54 H54B 108.2
O19 C55 C53 111.5(10)
O19 C55 H55A 109.3
C53 C55 H55A 109.3
O19 C55 H55B 109.3
C53 C55 H55B 109.3
H55A C55 H55B 108.0
O18 C56 C58 110.4(10)
O18 C56 H56A 109.6
C58 C56 H56A 109.6
O18 C56 H56B 109.6
C58 C56 H56B 109.6
H56A C56 H56B 108.1
O19 C57 C59 111.0(12)
O19 C57 H57A 109.4
C59 C57 H57A 109.4
O19 C57 H57B 109.4
C59 C57 H57B 109.4
H57A C57 H57B 108.0
O20 C58 C56 108.6(10)
O20 C58 H58A 110.0
C56 C58 H58A 110.0
O20 C58 H58B 110.0
C56 C58 H58B 110.0
H58A C58 H58B 108.4
O21 C59 C57 108.7(12)
O21 C59 H59A 109.9
C57 C59 H59A 109.9
O21 C59 H59B 109.9
C57 C59 H59B 109.9
H59A C59 H59B 108.3
C62 C60 O20 107.9(10)
C62 C60 H60A 110.1
O20 C60 H60A 110.1
C62 C60 H60B 110.1
O20 C60 H60B 110.1
H60A C60 H60B 108.4
O21 C61 C63 112.9(16)
O21 C61 H61A 109.0
C63 C61 H61A 109.0
O21 C61 H61B 109.0
C63 C61 H61B 109.0
H61A C61 H61B 107.8
C60 C62 O12 115.9(10)
C60 C62 H62A 108.3
O12 C62 H62A 108.3
C60 C62 H62B 108.3
O12 C62 H62B 108.3
H62A C62 H62B 107.4
O12 C63 C61 111.3(13)
O12 C63 H63A 109.4
C61 C63 H63A 109.4
O12 C63 H63B 109.4
C61 C63 H63B 109.4
H63A C63 H63B 108.0

loop_
_geom_bond_atom_site_label_1
_geom_bond_atom_site_label_2
_geom_bond_distance
Er1 N3 2.246(3)
Er1 N1 2.249(3)
Er1 N2 2.249(3)
Er1 Si3 3.3812(13)
Er1 Si1 3.3850(12)
Er1 Si5 3.3856(13)
Er2 N1 2.256(8)
Er2 N2 2.289(8)
Er2 N3 2.354(8)
Er2 C5 2.961(9)
Er2 Si2 3.119(8)
Er2 Si6 3.185(7)
Er2 Si4 3.243(8)
Si1 N1 1.708(3)
Si1 C1 1.871(5)
Si1 C2 1.877(5)
Si1 C3 1.882(5)
Si2 N1 1.714(3)
Si2 C5 1.875(4)
Si2 C4 1.876(4)
Si2 C6 1.877(5)
Si3 N3 1.715(3)
Si3 C8 1.863(5)
Si3 C7 1.870(5)
Si3 C9 1.882(5)
Si4 N3 1.711(3)
Si4 C12 1.872(5)
Si4 C10 1.878(4)
Si4 C11 1.880(4)
Si5 N2 1.709(3)
Si5 C14 1.872(5)
Si5 C15 1.875(5)
Si5 C13 1.880(4)
Si6 N2 1.704(3)
Si6 C17 1.871(4)
Si6 C18 1.880(4)
Si6 C16 1.889(4)
C1 H1A 0.9800
C1 H1B 0.9800
C1 H1C 0.9800
C2 H2A 0.9800
C2 H2B 0.9800
C2 H2C 0.9800
C3 H3A 0.9800
C3 H3B 0.9800
C3 H3C 0.9800
C4 H4A 0.9800
C4 H4B 0.9800
C4 H4C 0.9800
C5 H5A 0.9800
C5 H5B 0.9800
C5 H5C 0.9800
C6 H6A 0.9800
C6 H6B 0.9800
C6 H6C 0.9800
C7 H7A 0.9800
C7 H7B 0.9800
C7 H7C 0.9800
C8 H8A 0.9800
C8 H8B 0.9800
C8 H8C 0.9800
C9 H9A 0.9800
C9 H9B 0.9800
C9 H9C 0.9800
C10 H10A 0.9800
C10 H10B 0.9800
C10 H10C 0.9800
C11 H11A 0.9800
C11 H11B 0.9800
C11 H11C 0.9800
C12 H12A 0.9800
C12 H12B 0.9800
C12 H12C 0.9800
C13 H13A 0.9800
C13 H13B 0.9800
C13 H13C 0.9800
C14 H14A 0.9800
C14 H14B 0.9800
C14 H14C 0.9800
C15 H15A 0.9800
C15 H15B 0.9800
C15 H15C 0.9800
C16 H16A 0.9800
C16 H16B 0.9800
C16 H16C 0.9800
C17 H17A 0.9800
C17 H17B 0.9800
C17 H17C 0.9800
C18 H18A 0.9800
C18 H18B 0.9800
C18 H18C 0.9800
K1 O20 2.733(9)
K1 O17 2.744(8)
K1 O9 2.856(3)
K1 O12 2.909(4)
K1 O10 2.923(5)
K1 O2 2.958(7)
K1 O18 2.979(7)
K1 O21 3.025(10)
K1 O19 3.025(8)
K1 O11 3.029(9)
K1 O13 3.045(4)
K1 O14 3.049(7)
O1 C19 1.196(9)
O1 C41 1.398(13)
O2 C40 1.446(12)
O2 C19 1.599(9)
O3 C20 1.404(13)
O3 C22 1.424(13)
O4 C31 1.414(12)
O4 C28 1.476(13)
O5 C23 1.414(11)
O5 C21 1.421(12)
O6 C26 1.403(12)
O6 C24 1.427(11)
O7 C25 1.425(11)
O7 C27 1.439(12)
O8 C29 1.398(11)
O8 C30 1.440(9)
O9 C35 1.389(12)
O9 C33 1.411(8)
O9 C34 1.430(8)
O9 C32 1.432(11)
O10 C38 1.398(11)
O10 C37 1.421(9)
O11 C39 1.343(14)
O11 C36 1.428(14)
O12 C63 1.323(16)
O12 C42 1.423(6)
O12 C62 1.533(14)
O13 C44 1.344(10)
O13 C43 1.412(6)
O13 C45 1.532(13)
O14 C49 1.393(11)
O14 C47 1.441(14)
O15 C48 1.410(13)
O15 C46 1.422(12)
O16 C50 1.374(15)
O16 C52 1.375(14)
O17 C53 1.395(13)
O17 C51 1.469(14)
O18 C54 1.434(13)
O18 C56 1.436(15)
O19 C57 1.356(15)
O19 C55 1.461(14)
O20 C58 1.453(14)
O20 C60 1.490(16)
O21 C59 1.404(16)
O21 C61 1.405(19)
C19 C20 1.483(13)
C19 C21 1.528(11)
C19 H19A 0.9900
C19 H19B 0.9900
C19 H19C 0.9900
C19 H19D 0.9900
C20 H20A 0.9900
C20 H20B 0.9900
C21 H21A 0.9900
C21 H21B 0.9900
C22 C24 1.491(14)
C22 H22A 0.9900
C22 H22B 0.9900
C23 C25 1.485(12)
C23 H23A 0.9900
C23 H23B 0.9900
C24 H24A 0.9900
C24 H24B 0.9900
C25 H25A 0.9900
C25 H25B 0.9900
C26 C28 1.485(14)
C26 H26A 0.9900
C26 H26B 0.9900
C27 C29 1.493(13)
C27 H27A 0.9900
C27 H27B 0.9900
C28 H28A 0.9900
C28 H28B 0.9900
C29 H29A 0.9900
C29 H29B 0.9900
C30 C32 1.104(12)
C30 H30A 0.9900
C30 H30B 0.9900
C31 C33 1.437(12)
C31 H31A 0.9900
C31 H31B 0.9900
C32 H32B 0.9900
C32 H32A 0.9900
C33 H33A 0.9900
C33 H33B 0.9900
C34 C36 1.395(13)
C34 H34A 0.9900
C34 H34B 0.9900
C35 C37 1.115(13)
C35 H35A 0.9900
C35 H35B 0.9900
C36 H36A 0.9900
C36 H36B 0.9900
C37 H37A 0.9900
C37 H37B 0.9900
C38 C40 1.479(13)
C38 H38A 0.9900
C38 H38B 0.9900
C39 C41 1.477(15)
C39 H39A 0.9900
C39 H39B 0.9900
C40 H40A 0.9900
C40 H40B 0.9900
C41 H41A 0.9900
C41 H41B 0.9900
C42 C43 1.473(8)
C42 H42A 0.9900
C42 H42B 0.9900
C43 H43A 0.9900
C43 H43B 0.9900
C44 C46 1.499(14)
C44 H44A 0.9900
C44 H44B 0.9900
C45 C47 1.388(17)
C45 H45A 0.9900
C45 H45B 0.9900
C46 H46A 0.9900
C46 H46B 0.9900
C47 H47A 0.9900
C47 H47B 0.9900
C48 C50 1.085(15)
C48 H48A 0.9900
C48 H48B 0.9900
C49 C51 1.497(15)
C49 H49A 0.9900
C49 H49B 0.9900
C50 H50A 0.9900
C50 H50B 0.9900
C51 H51A 0.9900
C51 H51B 0.9900
C52 C54 1.483(17)
C52 H52A 0.9900
C52 H52B 0.9900
C53 C55 1.462(16)
C53 H53A 0.9900
C53 H53B 0.9900
C54 H54A 0.9900
C54 H54B 0.9900
C55 H55A 0.9900
C55 H55B 0.9900
C56 C58 1.500(17)
C56 H56A 0.9900
C56 H56B 0.9900
C57 C59 1.515(19)
C57 H57A 0.9900
C57 H57B 0.9900
C58 H58A 0.9900
C58 H58B 0.9900
C59 H59A 0.9900
C59 H59B 0.9900
C60 C62 1.466(19)
C60 H60A 0.9900
C60 H60B 0.9900
C61 C63 1.47(2)
C61 H61A 0.9900
C61 H61B 0.9900
C62 H62A 0.9900
C62 H62B 0.9900
C63 H63A 0.9900
C63 H63B 0.9900
